data_7050581
loop_
_publ_author_name
'Sendor, Dorota'
'Hilder, Matthias'
'Juestel, Thomas'
'Junk, Peter C.'
'Kynast, Ulrich H.'

_publ_section_title
;
 One dimensional energy transfer in lanthanoid picolinates. Correlation
 of structure and spectroscopy
;
_journal_issue 7
_journal_name_full 'New Journal of Chemistry'
_journal_page_first 1070
_journal_paper_doi 10.1039/b302499g
_journal_volume 27
_journal_year 2003
_chemical_formula_sum 'C48 H38 Eu2 N8 Na2 O19'
_chemical_formula_weight 1380.76
_chemical_name_common picolinates
_space_group_IT_number 179
_symmetry_cell_setting hexagonal
_symmetry_space_group_name_Hall 'P 65 2 (0 0 1)'
_symmetry_space_group_name_H-M 'P 65 2 2'
_atom_sites_solution_hydrogens geom
_atom_sites_solution_primary direct
_atom_sites_solution_secondary difmap
_audit_creation_method SHELXL-97
_cell_angle_alpha 90.00
_cell_angle_beta 90.00
_cell_angle_gamma 120.00
_cell_formula_units_Z 6
_cell_length_a 12.6063(6)
_cell_length_b 12.6063(6)
_cell_length_c 60.457(4)
_cell_measurement_temperature 296(2)
_cell_volume 8320.6(8)
_computing_cell_refinement 'SAINT (Bruker, 1998)'
_computing_data_collection 'SMART (Bruker, 1998)'
_computing_data_reduction 'SAINT (Bruker, 1998)'
_computing_molecular_graphics 'X-Seed (Barbour, 1999)'
_computing_publication_material 'CIFTAB (Sheldrick, 1997)'
_computing_structure_refinement 'SHELXL-97 (Sheldrick, 1997)'
_computing_structure_solution 'SHELXS-97 (Sheldrick, 1990)'
_diffrn_ambient_temperature 296(2)
_diffrn_measured_fraction_theta_full 0.995
_diffrn_measured_fraction_theta_max 0.995
_diffrn_measurement_device_type 'Bruker SMART 1000 CCD diffractometer'
_diffrn_measurement_method 'omega scans'
_diffrn_radiation_monochromator graphite
_diffrn_radiation_source 'fine-focus sealed tube'
_diffrn_radiation_type MoK\a
_diffrn_radiation_wavelength 0.71073
_diffrn_reflns_av_R_equivalents 0.2096
_diffrn_reflns_av_sigmaI/netI 0.0785
_diffrn_reflns_limit_h_max 13
_diffrn_reflns_limit_h_min -14
_diffrn_reflns_limit_k_max 14
_diffrn_reflns_limit_k_min -13
_diffrn_reflns_limit_l_max 67
_diffrn_reflns_limit_l_min -38
_diffrn_reflns_number 38011
_diffrn_reflns_theta_full 23.30
_diffrn_reflns_theta_max 23.30
_diffrn_reflns_theta_min 1.87
_diffrn_standards_decay_% 0.0
_exptl_absorpt_coefficient_mu 2.335
_exptl_absorpt_correction_T_max 0.5819
_exptl_absorpt_correction_T_min 0.5409
_exptl_absorpt_correction_type multi-scan
_exptl_absorpt_process_details SADABS
_exptl_crystal_density_diffrn 1.653
_exptl_crystal_density_method 'not measured'
_exptl_crystal_F_000 4092
_exptl_crystal_size_max 0.30
_exptl_crystal_size_mid 0.30
_exptl_crystal_size_min 0.26
_refine_diff_density_max 1.275
_refine_diff_density_min -0.945
_refine_diff_density_rms 0.197
_refine_ls_abs_structure_details 'Flack H D (1983), Acta Cryst. A39, 876-881'
_refine_ls_abs_structure_Flack 0.06(5)
_refine_ls_extinction_coef 0.0024(3)
_refine_ls_extinction_expression Fc^*^=kFc[1+0.001xFc^2^\l^3^/sin(2\q)]^-1/4^
_refine_ls_extinction_method SHELXL
_refine_ls_goodness_of_fit_ref 1.308
_refine_ls_hydrogen_treatment mixed
_refine_ls_matrix_type full
_refine_ls_number_parameters 358
_refine_ls_number_reflns 3987
_refine_ls_number_restraints 168
_refine_ls_restrained_S_all 1.287
_refine_ls_R_factor_all 0.0791
_refine_ls_R_factor_gt 0.0787
_refine_ls_shift/su_max 0.000
_refine_ls_shift/su_mean 0.000
_refine_ls_structure_factor_coef Fsqd
_refine_ls_weighting_details 'calc w=1/[\s^2^(Fo^2^)+(0.0311P)^2^+162.1039P] where P=(Fo^2^+2Fc^2^)/3'
_refine_ls_weighting_scheme calc
_refine_ls_wR_factor_gt 0.1992
_refine_ls_wR_factor_ref 0.1993
_reflns_number_gt 3975
_reflns_number_total 3987
_reflns_threshold_expression >2sigma(I)
_cod_data_source_file b302499g.txt
_cod_data_source_block compound1.CIF
_cod_original_sg_symbol_H-M P6522
_cod_database_code 7050581

loop_
_symmetry_equiv_pos_as_xyz
'x, y, z'
'x-y, x, z+5/6'
'-y, x-y, z+2/3'
'-x, -y, z+1/2'
'-x+y, -x, z+1/3'
'y, -x+y, z+1/6'
'x-y, -y, -z'
'-x, -x+y, -z+1/3'
'y, x, -z+2/3'
'-y, -x, -z+1/6'
'-x+y, y, -z+1/2'
'x, x-y, -z+5/6'

loop_
_atom_site_label
_atom_site_type_symbol
_atom_site_fract_x
_atom_site_fract_y
_atom_site_fract_z
_atom_site_U_iso_or_equiv
_atom_site_adp_type
_atom_site_occupancy
_atom_site_symmetry_multiplicity
_atom_site_calc_flag
_atom_site_refinement_flags
_atom_site_disorder_assembly
_atom_site_disorder_group
Eu1 Eu 0.09765(7) 0.52689(7) 0.003840(13) 0.0272(3) Uani 1 1 d . . .
Na1 Na 0.3848(7) 0.5872(9) -0.03474(14) 0.055(2) Uani 1 1 d . . .
O1 O 0.0780(18) 0.9220(18) 0.0833 0.161(16) Uani 1 2 d S . .
O1W O 0.341(2) 0.5088(19) -0.0703(3) 0.099(7) Uani 1 1 d . . .
O8A O -0.0759(10) 0.3465(10) 0.01901(18) 0.034(3) Uani 1 1 d . . .
O8B O 0.2891(9) 0.5196(9) 0.00338(17) 0.025(2) Uani 1 1 d . . .
O8C O 0.0196(10) 0.5968(10) 0.03223(19) 0.036(3) Uani 1 1 d . . .
O8D O 0.2119(12) 0.6109(12) -0.0281(2) 0.048(4) Uani 1 1 d . . .
O9A O -0.2324(12) 0.1571(13) 0.0164(3) 0.065(4) Uani 1 1 d . . .
O9B O -0.0751(9) 0.4762(11) -0.0193(2) 0.040(3) Uani 1 1 d . . .
O9C O 0.0408(13) 0.7117(13) 0.0619(2) 0.054(4) Uani 1 1 d . . .
O9D O 0.303(2) 0.750(2) -0.0547(4) 0.124(10) Uani 1 1 d . . .
N1A N 0.0327(13) 0.3210(12) -0.0172(2) 0.030(3) Uani 1 1 d U . .
N1B N 0.1634(14) 0.4666(15) 0.0408(2) 0.041(4) Uani 1 1 d U . .
N1C N 0.2563(13) 0.7287(14) 0.0234(2) 0.036(3) Uani 1 1 d U . .
N1D N 0.0930(13) 0.7227(13) -0.0127(2) 0.034(3) Uani 1 1 d U . .
C2A C 0.085(2) 0.308(2) -0.0353(4) 0.057(6) Uani 1 1 d U . .
H2A H 0.1599 0.3723 -0.0400 0.068 Uiso 1 1 calc R . .
C2B C 0.098(2) 0.430(2) 0.0596(3) 0.056(5) Uani 1 1 d U . .
H2B H 0.0184 0.4162 0.0593 0.068 Uiso 1 1 calc R . .
C2C C 0.3727(19) 0.7966(18) 0.0170(3) 0.045(5) Uani 1 1 d U . .
H2C H 0.3999 0.7727 0.0046 0.054 Uiso 1 1 calc R . .
C2D C 0.0301(18) 0.7752(17) -0.0060(3) 0.046(5) Uani 1 1 d U . .
H2D H -0.0096 0.7500 0.0076 0.055 Uiso 1 1 calc R . .
C3A C 0.030(2) 0.198(2) -0.0477(4) 0.060(6) Uani 1 1 d U . .
H3A H 0.0694 0.1901 -0.0601 0.072 Uiso 1 1 calc R . .
C3B C 0.143(2) 0.411(2) 0.0801(4) 0.061(6) Uani 1 1 d U . .
H3B H 0.0956 0.3895 0.0928 0.073 Uiso 1 1 calc R . .
C3C C 0.4539(19) 0.902(2) 0.0283(3) 0.054(5) Uani 1 1 d U . .
H3C H 0.5355 0.9470 0.0240 0.065 Uiso 1 1 calc R . .
C3D C 0.019(2) 0.860(2) -0.0168(4) 0.074(7) Uani 1 1 d U . .
H3D H -0.0267 0.8930 -0.0111 0.089 Uiso 1 1 calc R . .
C4A C -0.072(2) 0.110(2) -0.0417(4) 0.063(6) Uani 1 1 d U . .
H4A H -0.1104 0.0383 -0.0500 0.075 Uiso 1 1 calc R . .
C4B C 0.263(2) 0.427(2) 0.0804(4) 0.066(6) Uani 1 1 d U . .
H4B H 0.2982 0.4185 0.0933 0.079 Uiso 1 1 calc R . .
C4C C 0.414(2) 0.937(2) 0.0451(4) 0.070(6) Uani 1 1 d U . .
H4C H 0.4659 1.0099 0.0524 0.084 Uiso 1 1 calc R . .
C4D C 0.079(2) 0.899(3) -0.0377(4) 0.075(7) Uani 1 1 d U . .
H4D H 0.0737 0.9595 -0.0456 0.090 Uiso 1 1 calc R . .
C5A C -0.1270(18) 0.1200(17) -0.0224(3) 0.045(5) Uani 1 1 d U . .
H5A H -0.1998 0.0537 -0.0174 0.054 Uiso 1 1 calc R . .
C5B C 0.325(2) 0.457(2) 0.0604(3) 0.052(5) Uani 1 1 d U . .
H5B H 0.4013 0.4638 0.0596 0.063 Uiso 1 1 calc R . .
C5C C 0.291(2) 0.863(2) 0.0524(4) 0.061(6) Uani 1 1 d U . .
H5C H 0.2621 0.8822 0.0650 0.073 Uiso 1 1 calc R . .
C5D C 0.146(2) 0.849(2) -0.0463(4) 0.064(6) Uani 1 1 d U . .
H5D H 0.1849 0.8707 -0.0600 0.077 Uiso 1 1 calc R . .
C6A C -0.0754(16) 0.2248(15) -0.0112(3) 0.035(4) Uani 1 1 d U . .
C6B C 0.2761(16) 0.4778(17) 0.0416(3) 0.034(4) Uani 1 1 d U . .
C6C C 0.2178(17) 0.7635(16) 0.0400(3) 0.040(4) Uani 1 1 d U . .
C6D C 0.148(2) 0.758(2) -0.0321(4) 0.059(6) Uani 1 1 d U . .
C7A C -0.1337(13) 0.2418(14) 0.0095(2) 0.023(3) Uani 1 1 d U . .
C7B C -0.1682(16) 0.4900(17) -0.0190(3) 0.034(4) Uani 1 1 d U . .
C7C C 0.0814(16) 0.6852(16) 0.0450(3) 0.033(4) Uani 1 1 d U . .
C7D C 0.222(3) 0.700(3) -0.0398(4) 0.075(7) Uani 1 1 d U . .

loop_
_atom_site_aniso_label
_atom_site_aniso_U_11
_atom_site_aniso_U_22
_atom_site_aniso_U_33
_atom_site_aniso_U_23
_atom_site_aniso_U_13
_atom_site_aniso_U_12
Eu1 0.0220(5) 0.0289(5) 0.0323(5) 0.0019(4) 0.0032(4) 0.0139(4)
Na1 0.036(4) 0.079(6) 0.059(5) 0.001(5) -0.002(4) 0.036(4)
O1 0.19(3) 0.19(3) 0.16(3) -0.01(3) -0.01(3) 0.13(4)
O1W 0.17(2) 0.100(16) 0.068(10) -0.013(11) -0.018(12) 0.094(16)
O8A 0.031(7) 0.032(7) 0.034(6) 0.002(5) 0.003(5) 0.012(5)
O8B 0.013(5) 0.037(6) 0.030(6) -0.012(5) -0.006(5) 0.017(5)
O8C 0.028(6) 0.035(7) 0.040(6) -0.022(6) 0.010(5) 0.012(5)
O8D 0.048(7) 0.045(8) 0.068(9) 0.027(7) 0.025(7) 0.036(7)
O9A 0.027(7) 0.049(9) 0.097(12) -0.006(8) 0.008(8) 0.003(7)
O9B 0.009(5) 0.054(7) 0.062(7) 0.009(6) -0.005(5) 0.020(5)
O9C 0.059(9) 0.061(9) 0.039(7) -0.007(7) 0.011(7) 0.029(8)
O9D 0.16(2) 0.14(2) 0.111(16) 0.075(16) 0.103(17) 0.107(18)
N1A 0.036(5) 0.026(5) 0.025(5) -0.003(4) 0.004(4) 0.013(4)
N1B 0.038(5) 0.044(5) 0.044(5) -0.001(4) 0.004(4) 0.023(4)
N1C 0.030(5) 0.039(5) 0.041(5) -0.007(4) 0.005(4) 0.018(4)
N1D 0.033(5) 0.033(5) 0.036(5) -0.002(4) -0.001(4) 0.017(4)
C2A 0.055(7) 0.058(7) 0.059(7) 0.001(5) 0.005(5) 0.029(5)
C2B 0.054(7) 0.059(7) 0.058(7) 0.002(5) 0.002(5) 0.030(5)
C2C 0.045(6) 0.044(6) 0.044(6) -0.001(4) -0.001(4) 0.021(4)
C2D 0.047(6) 0.046(6) 0.043(6) 0.000(4) -0.002(4) 0.021(5)
C3A 0.059(7) 0.062(7) 0.059(7) -0.002(5) 0.003(5) 0.031(5)
C3B 0.059(7) 0.063(7) 0.061(7) 0.003(5) 0.002(5) 0.031(5)
C3C 0.048(6) 0.056(6) 0.058(7) -0.001(5) 0.002(4) 0.026(5)
C3D 0.075(8) 0.073(8) 0.079(9) -0.002(5) 0.003(5) 0.041(6)
C4A 0.062(7) 0.062(7) 0.067(7) -0.003(5) -0.001(5) 0.034(5)
C4B 0.065(7) 0.068(8) 0.065(8) 0.002(5) 0.000(5) 0.033(5)
C4C 0.069(8) 0.067(8) 0.072(8) -0.002(5) -0.002(5) 0.033(5)
C4D 0.077(8) 0.074(8) 0.077(8) 0.002(5) 0.002(5) 0.040(5)
C5A 0.046(6) 0.041(6) 0.050(6) -0.004(4) 0.005(4) 0.023(5)
C5B 0.051(7) 0.056(7) 0.053(7) 0.002(5) -0.001(4) 0.028(5)
C5C 0.058(7) 0.062(7) 0.062(7) -0.002(5) 0.000(5) 0.030(5)
C5D 0.065(8) 0.062(8) 0.065(8) 0.003(5) 0.003(5) 0.032(5)
C6A 0.037(6) 0.030(5) 0.040(6) 0.003(4) 0.001(4) 0.018(4)
C6B 0.034(5) 0.036(5) 0.032(5) 0.002(4) 0.000(4) 0.017(4)
C6C 0.041(6) 0.039(6) 0.041(6) -0.003(4) -0.002(4) 0.020(4)
C6D 0.060(7) 0.058(7) 0.062(7) 0.008(5) -0.006(5) 0.030(5)
C7A 0.023(5) 0.022(5) 0.026(5) 0.009(4) -0.008(4) 0.014(4)
C7B 0.031(6) 0.035(6) 0.035(6) -0.001(4) 0.004(4) 0.016(4)
C7C 0.034(6) 0.035(6) 0.038(6) 0.000(4) 0.001(4) 0.024(4)
C7D 0.076(8) 0.077(8) 0.073(9) 0.004(5) 0.002(5) 0.040(6)

loop_
_atom_type_symbol
_atom_type_description
_atom_type_scat_dispersion_real
_atom_type_scat_dispersion_imag
_atom_type_scat_source
C C 0.0033 0.0016 'International Tables Vol C Tables 4.2.6.8 and 6.1.1.4'
H H 0.0000 0.0000 'International Tables Vol C Tables 4.2.6.8 and 6.1.1.4'
N N 0.0061 0.0033 'International Tables Vol C Tables 4.2.6.8 and 6.1.1.4'
O O 0.0106 0.0060 'International Tables Vol C Tables 4.2.6.8 and 6.1.1.4'
Eu Eu -0.1578 3.6682 'International Tables Vol C Tables 4.2.6.8 and 6.1.1.4'
Na Na 0.0362 0.0249 'International Tables Vol C Tables 4.2.6.8 and 6.1.1.4'

loop_
_geom_angle_atom_site_label_1
_geom_angle_atom_site_label_2
_geom_angle_atom_site_label_3
_geom_angle
_geom_angle_site_symmetry_1
_geom_angle_site_symmetry_3
_geom_angle_publ_flag
O8D Eu1 O8C 135.6(4) . . ?
O8D Eu1 O9B 84.8(5) . . ?
O8C Eu1 O9B 91.8(4) . . ?
O8D Eu1 O8A 143.9(5) . . ?
O8C Eu1 O8A 74.0(4) . . ?
O9B Eu1 O8A 72.2(4) . . ?
O8D Eu1 O8B 67.2(4) . . ?
O8C Eu1 O8B 128.5(4) . . ?
O9B Eu1 O8B 139.7(4) . . ?
O8A Eu1 O8B 114.4(4) . . ?
O8D Eu1 N1C 86.2(5) . . ?
O8C Eu1 N1C 64.2(4) . . ?
O9B Eu1 N1C 132.7(5) . . ?
O8A Eu1 N1C 129.8(4) . . ?
O8B Eu1 N1C 75.7(4) . . ?
O8D Eu1 N1B 128.8(5) . . ?
O8C Eu1 N1B 74.9(4) . . ?
O9B Eu1 N1B 142.9(5) . . ?
O8A Eu1 N1B 70.9(5) . . ?
O8B Eu1 N1B 62.7(4) . . ?
N1C Eu1 N1B 72.4(5) . . ?
O8D Eu1 N1A 82.2(5) . . ?
O8C Eu1 N1A 137.7(4) . . ?
O9B Eu1 N1A 70.2(4) . . ?
O8A Eu1 N1A 64.2(4) . . ?
O8B Eu1 N1A 77.6(4) . . ?
N1C Eu1 N1A 153.2(4) . . ?
N1B Eu1 N1A 96.5(5) . . ?
O8D Eu1 N1D 64.3(4) . . ?
O8C Eu1 N1D 73.9(4) . . ?
O9B Eu1 N1D 66.0(4) . . ?
O8A Eu1 N1D 125.5(4) . . ?
O8B Eu1 N1D 120.1(4) . . ?
N1C Eu1 N1D 68.3(5) . . ?
N1B Eu1 N1D 137.5(5) . . ?
N1A Eu1 N1D 126.0(4) . . ?
O8D Eu1 C7C 124.8(5) . . ?
O8C Eu1 C7C 18.1(4) . . ?
O9B Eu1 C7C 106.4(4) . . ?
O8A Eu1 C7C 89.0(4) . . ?
O8B Eu1 C7C 113.2(4) . . ?
N1C Eu1 C7C 46.2(4) . . ?
N1B Eu1 C7C 69.7(4) . . ?
N1A Eu1 C7C 152.9(4) . . ?
N1D Eu1 C7C 71.7(4) . . ?
O8D Eu1 Na1 148.7(3) . 7_565 ?
O8C Eu1 Na1 42.3(3) . 7_565 ?
O9B Eu1 Na1 65.5(3) . 7_565 ?
O8A Eu1 Na1 36.3(3) . 7_565 ?
O8B Eu1 Na1 143.2(3) . 7_565 ?
N1C Eu1 Na1 106.3(3) . 7_565 ?
N1B Eu1 Na1 82.6(3) . 7_565 ?
N1A Eu1 Na1 96.0(3) . 7_565 ?
N1D Eu1 Na1 93.2(3) . 7_565 ?
C7C Eu1 Na1 60.1(3) . 7_565 ?
O8D Eu1 Na1 31.0(3) . . ?
O8C Eu1 Na1 148.3(3) . . ?
O9B Eu1 Na1 108.9(3) . . ?
O8A Eu1 Na1 134.5(3) . . ?
O8B Eu1 Na1 36.7(3) . . ?
N1C Eu1 Na1 84.3(3) . . ?
N1B Eu1 Na1 99.4(3) . . ?
N1A Eu1 Na1 73.4(3) . . ?
N1D Eu1 Na1 92.4(3) . . ?
C7C Eu1 Na1 130.5(3) . . ?
Na1 Eu1 Na1 169.34(3) 7_565 . ?
O1W Na1 O8A 121.0(7) . 7_665 ?
O1W Na1 O8D 99.8(7) . . ?
O8A Na1 O8D 137.8(6) 7_665 . ?
O1W Na1 O8B 136.6(7) . . ?
O8A Na1 O8B 89.2(4) 7_665 . ?
O8D Na1 O8B 65.1(4) . . ?
O1W Na1 O8C 77.6(6) . 7_665 ?
O8A Na1 O8C 70.9(4) 7_665 7_665 ?
O8D Na1 O8C 133.8(6) . 7_665 ?
O8B Na1 O8C 85.2(4) . 7_665 ?
O1W Na1 O9D 79.9(7) . . ?
O8A Na1 O9D 125.1(7) 7_665 . ?
O8D Na1 O9D 47.5(5) . . ?
O8B Na1 O9D 109.2(5) . . ?
O8C Na1 O9D 157.3(7) 7_665 . ?
O1W Na1 C7D 91.8(8) . . ?
O8A Na1 C7D 134.2(7) 7_665 . ?
O8D Na1 C7D 23.4(6) . . ?
O8B Na1 C7D 86.0(6) . . ?
O8C Na1 C7D 153.2(7) 7_665 . ?
O9D Na1 C7D 24.3(6) . . ?
O1W Na1 C7A 134.2(7) . 7_665 ?
O8A Na1 C7A 22.1(4) 7_665 7_665 ?
O8D Na1 C7A 117.8(6) . 7_665 ?
O8B Na1 C7A 85.5(4) . 7_665 ?
O8C Na1 C7A 92.4(4) 7_665 7_665 ?
O9D Na1 C7A 105.9(7) . 7_665 ?
C7D Na1 C7A 112.1(7) . 7_665 ?
O1W Na1 Eu1 110.9(6) . 7_665 ?
O8A Na1 Eu1 37.6(3) 7_665 7_665 ?
O8D Na1 Eu1 138.0(5) . 7_665 ?
O8B Na1 Eu1 72.9(3) . 7_665 ?
O8C Na1 Eu1 37.7(2) 7_665 7_665 ?
O9D Na1 Eu1 162.5(7) . 7_665 ?
C7D Na1 Eu1 156.3(6) . 7_665 ?
C7A Na1 Eu1 56.6(3) 7_665 7_665 ?
O1W Na1 Eu1 117.0(6) . . ?
O8A Na1 Eu1 120.3(4) 7_665 . ?
O8D Na1 Eu1 30.3(3) . . ?
O8B Na1 Eu1 35.4(2) . . ?
O8C Na1 Eu1 110.2(4) 7_665 . ?
O9D Na1 Eu1 77.1(4) . . ?
C7D Na1 Eu1 52.9(5) . . ?
C7A Na1 Eu1 108.5(3) 7_665 . ?
Eu1 Na1 Eu1 108.0(2) 7_665 . ?
C7A O8A Na1 114.3(10) . 7_565 ?
C7A O8A Eu1 125.5(10) . . ?
Na1 O8A Eu1 106.0(5) 7_565 . ?
C7B O8B Eu1 126.9(10) 7_665 . ?
C7B O8B Na1 123.8(10) 7_665 . ?
Eu1 O8B Na1 107.9(4) . . ?
C7C O8C Eu1 126.1(10) . . ?
C7C O8C Na1 132.1(10) . 7_565 ?
Eu1 O8C Na1 100.0(4) . 7_565 ?
C7D O8D Eu1 129.1(15) . . ?
C7D O8D Na1 108.6(15) . . ?
Eu1 O8D Na1 118.7(6) . . ?
C7B O9B Eu1 137.5(12) . . ?
C7D O9D Na1 80.3(16) . . ?
C2A N1A C6A 116.6(16) . . ?
C2A N1A Eu1 126.4(13) . . ?
C6A N1A Eu1 115.9(10) . . ?
C2B N1B C6B 115.9(17) . . ?
C2B N1B Eu1 126.3(13) . . ?
C6B N1B Eu1 117.7(12) . . ?
C6C N1C C2C 119.4(17) . . ?
C6C N1C Eu1 116.8(12) . . ?
C2C N1C Eu1 123.7(12) . . ?
C6D N1D C2D 116.3(18) . . ?
C6D N1D Eu1 113.3(13) . . ?
C2D N1D Eu1 129.6(12) . . ?
N1A C2A C3A 122(2) . . ?
N1B C2B C3B 124(2) . . ?
N1C C2C C3C 121.3(19) . . ?
C3D C2D N1D 126(2) . . ?
C4A C3A C2A 120(2) . . ?
C4B C3B C2B 118(2) . . ?
C4C C3C C2C 119(2) . . ?
C2D C3D C4D 118(2) . . ?
C3A C4A C5A 120(2) . . ?
C5B C4B C3B 116(2) . . ?
C3C C4C C5C 120(2) . . ?
C5D C4D C3D 121(3) . . ?
C6A C5A C4A 120(2) . . ?
C6B C5B C4B 122(2) . . ?
C6C C5C C4C 117(2) . . ?
C4D C5D C6D 113(2) . . ?
C5A C6A N1A 122.1(16) . . ?
C5A C6A C7A 122.0(16) . . ?
N1A C6A C7A 115.9(14) . . ?
N1B C6B C5B 123.3(17) . . ?
N1B C6B C7B 113.2(15) . 7_665 ?
C5B C6B C7B 123.4(16) . 7_665 ?
N1C C6C C5C 123.4(19) . . ?
N1C C6C C7C 115.6(16) . . ?
C5C C6C C7C 121.0(17) . . ?
N1D C6D C5D 126(2) . . ?
N1D C6D C7D 117(2) . . ?
C5D C6D C7D 117(2) . . ?
O9A C7A O8A 123.2(16) . . ?
O9A C7A C6A 120.1(15) . . ?
O8A C7A C6A 116.7(13) . . ?
O9A C7A Na1 85.7(11) . 7_565 ?
O8A C7A Na1 43.6(8) . 7_565 ?
C6A C7A Na1 145.8(10) . 7_565 ?
O8B C7B O9B 127.0(17) 7_565 . ?
O8B C7B C6B 118.3(14) 7_565 7_565 ?
O9B C7B C6B 114.7(15) . 7_565 ?
O8C C7C O9C 125.4(16) . . ?
O8C C7C C6C 116.8(15) . . ?
O9C C7C C6C 117.8(16) . . ?
O8C C7C Eu1 35.7(7) . . ?
O9C C7C Eu1 159.9(13) . . ?
C6C C7C Eu1 81.3(9) . . ?
O9D C7D O8D 123(3) . . ?
O9D C7D C6D 120(2) . . ?
O8D C7D C6D 116(2) . . ?
O9D C7D Na1 75.5(17) . . ?
O8D C7D Na1 48.0(12) . . ?
C6D C7D Na1 156.4(17) . . ?

loop_
_geom_bond_atom_site_label_1
_geom_bond_atom_site_label_2
_geom_bond_distance
_geom_bond_site_symmetry_2
_geom_bond_publ_flag
Eu1 O8D 2.326(13) . ?
Eu1 O8C 2.358(10) . ?
Eu1 O9B 2.390(10) . ?
Eu1 O8A 2.413(11) . ?
Eu1 O8B 2.461(9) . ?
Eu1 N1C 2.604(15) . ?
Eu1 N1B 2.624(15) . ?
Eu1 N1A 2.625(13) . ?
Eu1 N1D 2.691(15) . ?
Eu1 C7C 3.260(17) . ?
Eu1 Na1 3.798(8) 7_565 ?
Eu1 Na1 4.046(8) . ?
Na1 O1W 2.32(2) . ?
Na1 O8A 2.341(14) 7_665 ?
Na1 O8D 2.377(14) . ?
Na1 O8B 2.543(13) . ?
Na1 O8C 2.598(14) 7_665 ?
Na1 O9D 2.98(2) . ?
Na1 C7D 3.03(3) . ?
Na1 C7A 3.097(18) 7_665 ?
Na1 Eu1 3.798(8) 7_665 ?
O8A C7A 1.281(19) . ?
O8A Na1 2.341(14) 7_565 ?
O8B C7B 1.195(19) 7_665 ?
O8C C7C 1.26(2) . ?
O8C Na1 2.598(14) 7_565 ?
O8D C7D 1.27(3) . ?
O9A C7A 1.237(19) . ?
O9B C7B 1.27(2) . ?
O9C C7C 1.26(2) . ?
O9D C7D 1.26(3) . ?
N1A C2A 1.34(2) . ?
N1A C6A 1.34(2) . ?
N1B C2B 1.34(3) . ?
N1B C6B 1.36(2) . ?
N1C C6C 1.28(2) . ?
N1C C2C 1.33(3) . ?
N1D C6D 1.32(3) . ?
N1D C2D 1.32(2) . ?
C2A C3A 1.41(3) . ?
C2B C3B 1.43(3) . ?
C2C C3C 1.39(3) . ?
C2D C3D 1.32(3) . ?
C3A C4A 1.26(3) . ?
C3B C4B 1.42(3) . ?
C3C C4C 1.31(3) . ?
C3D C4D 1.43(4) . ?
C4A C5A 1.39(3) . ?
C4B C5B 1.38(3) . ?
C4C C5C 1.42(3) . ?
C4D C5D 1.38(3) . ?
C5A C6A 1.33(3) . ?
C5B C6B 1.38(3) . ?
C5C C6C 1.35(3) . ?
C5D C6D 1.44(3) . ?
C6A C7A 1.52(2) . ?
C6B C7B 1.54(2) 7_665 ?
C6C C7C 1.52(3) . ?
C6D C7D 1.54(4) . ?
C7A Na1 3.097(18) 7_565 ?
C7B O8B 1.195(19) 7_565 ?
C7B C6B 1.54(2) 7_565 ?
